data_4331280
loop_
_publ_author_name
'Sukanta Mandal'
'Jhumpa Mukherjee'
'Francesc Lloret'
'Rabindranath Mukherjee'

_publ_contact_author
; Rabindranath Mukherjee
  Department of Chemistry
  Indian Institute of Technology
  Kanpur 208016
  INDIA
;
_publ_contact_author_email rnm@iitk.ac.in
_publ_contact_author_fax '+91 (512) 2597436'
_publ_contact_author_phone '+91 (512) 2597437'
_publ_section_title
;
 Modeling Tyrosinase and Catecholase Activity Using Newm-Xylyl-Based
 Ligands with Bidentate Alkylamine Terminal Coordination
;
_journal_name_full 'Inorganic Chemistry'
_journal_page_first 13148
_journal_page_last 13161
_journal_paper_doi 10.1021/ic3013848
_journal_volume 51
_journal_year 2012
_chemical_formula_moiety 'C56 H64 Cl2 Cu2 N6 O8 P2'
_chemical_formula_sum 'C56 H64 Cl2 Cu2 N6 O8 P2'
_chemical_formula_weight 1209.05
_chemical_name_systematic
;
 ?
;
_space_group_IT_number 7
_symmetry_cell_setting monoclinic
_symmetry_space_group_name_Hall 'P -2yac'
_symmetry_space_group_name_H-M 'P 1 n 1'
_atom_sites_solution_hydrogens geom
_atom_sites_solution_primary direct
_atom_sites_solution_secondary difmap
_audit_creation_method SHELXL-97
_cell_angle_alpha 90.000(5)
_cell_angle_beta 107.712(5)
_cell_angle_gamma 90.000(5)
_cell_formula_units_Z 2
_cell_length_a 16.701(5)
_cell_length_b 9.905(5)
_cell_length_c 18.435(5)
_cell_measurement_temperature 293(2)
_cell_measurement_theta_max 28.31
_cell_measurement_theta_min 2.06
_cell_volume 2905.0(19)
_computing_cell_refinement 'Bruker SMART'
_computing_data_collection 'Bruker SMART APEX'
_computing_data_reduction 'Bruker SAINT PLUS'
_computing_molecular_graphics 'Ortep-3 for Windows (Farrugia, 1997)'
_computing_publication_material 'WinGX publication routines (Farrugia, 1999)'
_computing_structure_refinement 'SHELXL-97 (Sheldrick, 1997)'
_computing_structure_solution 'SIR97(Altomare, et. al. 1999)'
_diffrn_ambient_temperature 293(2)
_diffrn_measured_fraction_theta_full 0.975
_diffrn_measured_fraction_theta_max 0.975
_diffrn_measurement_device_type 'CCD area detector'
_diffrn_measurement_method 'phi and omega scans'
_diffrn_radiation_monochromator graphite
_diffrn_radiation_source 'fine-focus sealed tube'
_diffrn_radiation_type MoK\a
_diffrn_radiation_wavelength 0.71073
_diffrn_reflns_av_R_equivalents 0.0837
_diffrn_reflns_av_sigmaI/netI 0.1675
_diffrn_reflns_limit_h_max 22
_diffrn_reflns_limit_h_min -21
_diffrn_reflns_limit_k_max 13
_diffrn_reflns_limit_k_min -11
_diffrn_reflns_limit_l_max 19
_diffrn_reflns_limit_l_min -24
_diffrn_reflns_number 18885
_diffrn_reflns_theta_full 28.31
_diffrn_reflns_theta_max 28.31
_diffrn_reflns_theta_min 2.06
_exptl_absorpt_coefficient_mu 0.936
_exptl_absorpt_correction_T_max 0.829
_exptl_absorpt_correction_T_min 0.829
_exptl_absorpt_correction_type empirical
_exptl_absorpt_process_details SADABS
_exptl_crystal_colour white
_exptl_crystal_density_diffrn 1.382
_exptl_crystal_description cube
_exptl_crystal_F_000 1256
_exptl_crystal_size_max 0.20
_exptl_crystal_size_mid 0.20
_exptl_crystal_size_min 0.20
_refine_diff_density_max 0.717
_refine_diff_density_min -0.429
_refine_diff_density_rms 0.094
_refine_ls_abs_structure_details 'Flack H D (1983), Acta Cryst. A39, 876-881'
_refine_ls_abs_structure_Flack 0.00(2)
_refine_ls_extinction_method none
_refine_ls_goodness_of_fit_ref 0.922
_refine_ls_hydrogen_treatment constr
_refine_ls_matrix_type full
_refine_ls_number_parameters 687
_refine_ls_number_reflns 11466
_refine_ls_number_restraints 2
_refine_ls_restrained_S_all 0.922
_refine_ls_R_factor_all 0.1712
_refine_ls_R_factor_gt 0.0834
_refine_ls_shift/su_max 0.000
_refine_ls_shift/su_mean 0.000
_refine_ls_structure_factor_coef Fsqd
_refine_ls_weighting_details 'calc w=1/[\s^2^(Fo^2^)+(0.0746P)^2^+0.0000P] where P=(Fo^2^+2Fc^2^)/3'
_refine_ls_weighting_scheme calc
_refine_ls_wR_factor_gt 0.1624
_refine_ls_wR_factor_ref 0.1979
_reflns_number_gt 5688
_reflns_number_total 11466
_reflns_threshold_expression >2sigma(I)
_cod_data_source_file ic3013848_si_002_2.cif
_cod_data_source_block 17sepbm
_cod_database_code 4331280

loop_
_symmetry_equiv_pos_as_xyz
'x, y, z'
'x+1/2, -y, z+1/2'

loop_
_atom_site_label
_atom_site_type_symbol
_atom_site_fract_x
_atom_site_fract_y
_atom_site_fract_z
_atom_site_U_iso_or_equiv
_atom_site_adp_type
_atom_site_occupancy
_atom_site_symmetry_multiplicity
_atom_site_calc_flag
_atom_site_refinement_flags
Cu1 Cu 0.16173(6) 0.04193(11) 0.95594(6) 0.0451(3) Uani 1 1 d .
Cu2 Cu 0.63313(6) 0.32535(10) 0.93013(6) 0.0418(3) Uani 1 1 d .
P1 P 0.11679(14) -0.0017(2) 0.83448(14) 0.0357(5) Uani 1 1 d .
P2 P 0.70545(14) 0.1829(2) 0.88525(13) 0.0354(5) Uani 1 1 d .
Cl1 Cl 0.46811(17) 0.4565(3) 0.64479(16) 0.0578(7) Uani 1 1 d .
Cl2 Cl 0.3189(3) 0.4733(3) 0.99543(18) 0.0957(13) Uani 1 1 d .
O1 O 0.5465(5) 0.5215(8) 0.6481(6) 0.089(3) Uani 1 1 d .
O2 O 0.4839(6) 0.3266(8) 0.6732(6) 0.098(3) Uani 1 1 d .
O3 O 0.4281(6) 0.5360(9) 0.6825(7) 0.121(4) Uani 1 1 d .
O4 O 0.4210(7) 0.4489(11) 0.5665(7) 0.121(4) Uani 1 1 d .
O5 O 0.3224(6) 0.3923(13) 0.9375(7) 0.148(5) Uani 1 1 d .
O6 O 0.3099(9) 0.3997(12) 1.0537(6) 0.152(5) Uani 1 1 d .
O7 O 0.3719(17) 0.556(2) 1.0132(10) 0.36(2) Uani 1 1 d .
O8 O 0.260(2) 0.546(2) 0.9671(15) 0.45(3) Uani 1 1 d .
N1 N 0.1642(5) -0.0918(8) 1.0469(4) 0.047(2) Uani 1 1 d .
N2 N 0.2927(5) 0.0663(9) 1.0097(4) 0.053(2) Uani 1 1 d .
N3 N 0.6693(7) 0.3230(10) 1.0517(5) 0.079(3) Uani 1 1 d .
N4 N 0.6659(8) 0.5336(8) 0.9441(5) 0.074(3) Uani 1 1 d .
N5 N 0.1073(6) 0.2118(9) 0.9814(5) 0.060(2) Uani 1 1 d .
N6 N 0.5108(6) 0.3282(9) 0.8793(6) 0.064(3) Uani 1 1 d .
C1 C 0.1542(9) -0.2274(11) 1.0247(7) 0.078(4) Uani 1 1 d .
H1A H 0.0998 -0.2400 0.9881 0.117 Uiso 1 1 calc R
H1B H 0.1589 -0.2831 1.0684 0.117 Uiso 1 1 calc R
H1C H 0.1970 -0.2522 1.0022 0.117 Uiso 1 1 calc R
C2 C 0.0995(9) -0.0588(13) 1.0831(7) 0.089(4) Uani 1 1 d .
H2A H 0.1051 0.0340 1.0988 0.133 Uiso 1 1 calc R
H2B H 0.1063 -0.1158 1.1266 0.133 Uiso 1 1 calc R
H2C H 0.0448 -0.0730 1.0473 0.133 Uiso 1 1 calc R
C3 C 0.2450(8) -0.0637(15) 1.1007(8) 0.101(5) Uani 1 1 d .
H3A H 0.2369 0.0076 1.1339 0.121 Uiso 1 1 calc R
H3B H 0.2619 -0.1436 1.1320 0.121 Uiso 1 1 calc R
C4 C 0.3106(7) -0.0273(16) 1.0766(7) 0.089(4) Uani 1 1 d .
H4A H 0.3356 -0.1088 1.0639 0.106 Uiso 1 1 calc R
H4B H 0.3524 0.0151 1.1189 0.106 Uiso 1 1 calc R
C5 C 0.3413(6) 0.0321(11) 0.9598(6) 0.053(3) Uani 1 1 d .
H5A H 0.3275 0.0959 0.9179 0.064 Uiso 1 1 calc R
H5B H 0.3237 -0.0565 0.9385 0.064 Uiso 1 1 calc R
C6 C 0.4371(6) 0.0304(9) 0.9951(5) 0.046(2) Uani 1 1 d .
C7 C 0.4808(6) -0.0864(9) 0.9929(5) 0.048(2) Uani 1 1 d .
H7 H 0.4524 -0.1653 0.9729 0.058 Uiso 1 1 calc R
C8 C 0.5694(6) -0.0848(11) 1.0215(6) 0.059(3) Uani 1 1 d .
H8 H 0.6011 -0.1616 1.0204 0.070 Uiso 1 1 calc R
C9 C 0.6071(6) 0.0356(11) 1.0513(5) 0.048(2) Uani 1 1 d .
H9 H 0.6654 0.0378 1.0704 0.057 Uiso 1 1 calc R
C10 C 0.5641(6) 0.1513(10) 1.0544(5) 0.047(2) Uani 1 1 d .
C11 C 0.4788(6) 0.1481(10) 1.0264(5) 0.049(2) Uani 1 1 d .
H11 H 0.4480 0.2256 1.0282 0.059 Uiso 1 1 calc R
C12 C 0.6088(7) 0.2823(11) 1.0873(6) 0.058(3) Uani 1 1 d .
H12A H 0.5673 0.3534 1.0814 0.070 Uiso 1 1 calc R
H12B H 0.6364 0.2702 1.1414 0.070 Uiso 1 1 calc R
C13 C 0.7016(9) 0.4555(12) 1.0752(6) 0.085(5) Uani 1 1 d .
H13A H 0.6920 0.4757 1.1233 0.102 Uiso 1 1 calc R
H13B H 0.7620 0.4540 1.0842 0.102 Uiso 1 1 calc R
C14 C 0.6686(10) 0.5581(12) 1.0255(8) 0.100(5) Uani 1 1 d .
H14A H 0.7013 0.6391 1.0435 0.120 Uiso 1 1 calc R
H14B H 0.6118 0.5754 1.0266 0.120 Uiso 1 1 calc R
C15 C 0.7431(12) 0.5641(12) 0.9270(10) 0.112(6) Uani 1 1 d .
H15A H 0.7362 0.5439 0.8745 0.169 Uiso 1 1 calc R
H15B H 0.7881 0.5105 0.9588 0.169 Uiso 1 1 calc R
H15C H 0.7563 0.6581 0.9363 0.169 Uiso 1 1 calc R
C16 C 0.5947(12) 0.6127(12) 0.8973(9) 0.147(9) Uani 1 1 d .
H16A H 0.5452 0.5908 0.9111 0.220 Uiso 1 1 calc R
H16B H 0.5853 0.5918 0.8445 0.220 Uiso 1 1 calc R
H16C H 0.6067 0.7072 0.9056 0.220 Uiso 1 1 calc R
C17 C 0.0217(5) -0.1033(8) 0.8055(5) 0.040(2) Uani 1 1 d .
C18 C -0.0011(6) -0.1816(9) 0.7392(6) 0.049(2) Uani 1 1 d .
H18 H 0.0322 -0.1822 0.7069 0.059 Uiso 1 1 calc R
C19 C -0.0739(6) -0.2584(10) 0.7223(7) 0.058(3) Uani 1 1 d .
H19 H -0.0882 -0.3108 0.6784 0.070 Uiso 1 1 calc R
C20 C -0.1245(7) -0.2604(11) 0.7663(8) 0.079(4) Uani 1 1 d .
H20 H -0.1735 -0.3115 0.7526 0.094 Uiso 1 1 calc R
C21 C -0.1025(8) -0.1848(10) 0.8327(8) 0.070(4) Uani 1 1 d .
H21 H -0.1361 -0.1874 0.8646 0.084 Uiso 1 1 calc R
C22 C -0.0306(6) -0.1053(10) 0.8520(6) 0.049(2) Uani 1 1 d .
H22 H -0.0172 -0.0531 0.8960 0.059 Uiso 1 1 calc R
C23 C 0.0918(5) 0.1512(8) 0.7758(5) 0.036(2) Uani 1 1 d .
C24 C 0.0368(6) 0.1560(9) 0.7026(5) 0.043(2) Uani 1 1 d .
H24 H 0.0125 0.0766 0.6790 0.051 Uiso 1 1 calc R
C25 C 0.0175(6) 0.2770(9) 0.6643(5) 0.047(2) Uani 1 1 d .
H25 H -0.0206 0.2785 0.6155 0.057 Uiso 1 1 calc R
C26 C 0.0541(6) 0.3958(10) 0.6973(6) 0.050(2) Uani 1 1 d .
H26 H 0.0405 0.4776 0.6717 0.060 Uiso 1 1 calc R
C27 C 0.1115(6) 0.3902(9) 0.7693(7) 0.056(3) Uani 1 1 d .
H27 H 0.1379 0.4691 0.7917 0.067 Uiso 1 1 calc R
C28 C 0.1300(6) 0.2724(9) 0.8077(6) 0.044(2) Uani 1 1 d .
H28 H 0.1688 0.2717 0.8562 0.053 Uiso 1 1 calc R
C29 C 0.1896(5) -0.0949(9) 0.7959(5) 0.039(2) Uani 1 1 d .
C30 C 0.2273(6) -0.0408(10) 0.7456(6) 0.047(2) Uani 1 1 d .
H30 H 0.2126 0.0457 0.7266 0.056 Uiso 1 1 calc R
C31 C 0.2862(6) -0.1119(10) 0.7231(6) 0.052(3) Uani 1 1 d .
H31 H 0.3105 -0.0738 0.6887 0.063 Uiso 1 1 calc R
C32 C 0.3093(6) -0.2404(11) 0.7513(7) 0.057(3) Uani 1 1 d .
H32 H 0.3497 -0.2889 0.7369 0.068 Uiso 1 1 calc R
C33 C 0.2718(6) -0.2942(9) 0.8006(6) 0.048(3) Uani 1 1 d .
H33 H 0.2864 -0.3810 0.8191 0.057 Uiso 1 1 calc R
C34 C 0.2135(5) -0.2242(8) 0.8237(5) 0.039(2) Uani 1 1 d .
H34 H 0.1895 -0.2631 0.8581 0.047 Uiso 1 1 calc R
C35 C 0.0799(7) 0.3148(11) 0.9749(7) 0.062(3) Uani 1 1 d .
C36 C 0.0422(11) 0.4495(11) 0.9655(10) 0.112(6) Uani 1 1 d .
H36A H 0.0297 0.4772 0.9133 0.168 Uiso 1 1 calc R
H36B H 0.0808 0.5123 0.9976 0.168 Uiso 1 1 calc R
H36C H -0.0087 0.4474 0.9794 0.168 Uiso 1 1 calc R
C37 C 0.6482(6) 0.0389(8) 0.8296(5) 0.040(2) Uani 1 1 d .
C38 C 0.5705(6) 0.0088(10) 0.8331(6) 0.060(3) Uani 1 1 d .
H38 H 0.5459 0.0638 0.8612 0.072 Uiso 1 1 calc R
C39 C 0.5267(8) -0.1033(12) 0.7954(9) 0.099(6) Uani 1 1 d .
H39 H 0.4739 -0.1237 0.7996 0.119 Uiso 1 1 calc R
C40 C 0.5602(12) -0.1809(13) 0.7536(8) 0.112(7) Uani 1 1 d .
H40 H 0.5309 -0.2559 0.7286 0.134 Uiso 1 1 calc R
C41 C 0.6394(11) -0.1505(11) 0.7469(6) 0.088(5) Uani 1 1 d .
H41 H 0.6618 -0.2044 0.7166 0.106 Uiso 1 1 calc R
C42 C 0.6857(8) -0.0390(10) 0.7857(6) 0.065(3) Uani 1 1 d .
H42 H 0.7387 -0.0184 0.7821 0.078 Uiso 1 1 calc R
C43 C 0.7604(5) 0.2575(8) 0.8239(5) 0.0332(19) Uani 1 1 d .
C44 C 0.7142(5) 0.3385(9) 0.7652(5) 0.040(2) Uani 1 1 d .
H44 H 0.6573 0.3520 0.7586 0.048 Uiso 1 1 calc R
C45 C 0.7512(6) 0.4002(9) 0.7161(6) 0.048(2) Uani 1 1 d .
H45 H 0.7190 0.4555 0.6774 0.057 Uiso 1 1 calc R
C46 C 0.8352(7) 0.3808(9) 0.7237(6) 0.052(3) Uani 1 1 d .
H46 H 0.8604 0.4224 0.6910 0.063 Uiso 1 1 calc R
C47 C 0.8808(6) 0.2965(10) 0.7823(6) 0.053(3) Uani 1 1 d .
H47 H 0.9374 0.2807 0.7885 0.063 Uiso 1 1 calc R
C48 C 0.8436(6) 0.2363(8) 0.8308(6) 0.043(2) Uani 1 1 d .
H48 H 0.8754 0.1800 0.8692 0.052 Uiso 1 1 calc R
C49 C 0.7863(5) 0.1032(9) 0.9618(5) 0.041(2) Uani 1 1 d .
C50 C 0.8453(6) 0.1883(9) 1.0126(6) 0.047(2) Uani 1 1 d .
H50 H 0.8447 0.2808 1.0039 0.056 Uiso 1 1 calc R
C51 C 0.9043(6) 0.1325(11) 1.0758(6) 0.059(3) Uani 1 1 d .
H51 H 0.9425 0.1896 1.1091 0.071 Uiso 1 1 calc R
C52 C 0.9084(5) -0.0015(11) 1.0908(5) 0.044(2) Uani 1 1 d .
H52 H 0.9490 -0.0363 1.1331 0.053 Uiso 1 1 calc R
C53 C 0.8496(6) -0.0866(9) 1.0408(5) 0.042(2) Uani 1 1 d .
H53 H 0.8504 -0.1789 1.0503 0.051 Uiso 1 1 calc R
C54 C 0.7909(5) -0.0333(9) 0.9777(5) 0.036(2) Uani 1 1 d .
H54 H 0.7530 -0.0912 0.9447 0.043 Uiso 1 1 calc R
C55 C 0.4440(7) 0.3211(11) 0.8397(8) 0.067(3) Uani 1 1 d .
C56 C 0.3596(7) 0.3072(12) 0.7861(8) 0.079(4) Uani 1 1 d .
H56A H 0.3524 0.3708 0.7453 0.119 Uiso 1 1 calc R
H56B H 0.3187 0.3245 0.8119 0.119 Uiso 1 1 calc R
H56C H 0.3523 0.2172 0.7658 0.119 Uiso 1 1 calc R

loop_
_atom_site_aniso_label
_atom_site_aniso_U_11
_atom_site_aniso_U_22
_atom_site_aniso_U_33
_atom_site_aniso_U_23
_atom_site_aniso_U_13
_atom_site_aniso_U_12
Cu1 0.0449(7) 0.0534(7) 0.0333(6) -0.0024(6) 0.0064(5) 0.0050(6)
Cu2 0.0461(6) 0.0428(6) 0.0337(6) -0.0018(5) 0.0079(5) 0.0037(5)
P1 0.0332(12) 0.0376(12) 0.0344(13) 0.0006(10) 0.0076(10) 0.0043(10)
P2 0.0391(13) 0.0302(12) 0.0331(13) -0.0006(10) 0.0053(10) -0.0005(10)
Cl1 0.0575(16) 0.0454(14) 0.0592(17) -0.0049(13) 0.0009(13) 0.0041(13)
Cl2 0.181(4) 0.0459(17) 0.0494(19) -0.0034(14) 0.020(2) 0.032(2)
O1 0.077(6) 0.090(6) 0.098(7) -0.023(5) 0.023(5) -0.005(5)
O2 0.105(7) 0.056(5) 0.124(8) -0.007(5) 0.020(6) 0.013(5)
O3 0.113(8) 0.068(6) 0.202(13) -0.041(7) 0.079(8) -0.011(5)
O4 0.112(8) 0.135(9) 0.097(8) -0.005(7) 0.002(7) -0.019(6)
O5 0.104(8) 0.171(10) 0.138(10) -0.098(9) -0.009(7) 0.022(7)
O6 0.240(14) 0.135(9) 0.058(7) 0.020(7) 0.013(8) -0.014(9)
O7 0.51(4) 0.38(3) 0.173(17) -0.106(17) 0.09(2) -0.42(3)
O8 0.87(6) 0.30(2) 0.36(3) 0.26(2) 0.43(4) 0.48(4)
N1 0.050(5) 0.061(5) 0.027(4) 0.008(4) 0.006(4) -0.006(4)
N2 0.040(5) 0.091(6) 0.029(4) 0.000(4) 0.013(4) 0.006(4)
N3 0.104(8) 0.091(7) 0.044(6) -0.013(5) 0.026(5) -0.054(6)
N4 0.143(10) 0.044(5) 0.023(5) -0.001(4) 0.006(6) -0.005(6)
N5 0.071(6) 0.055(6) 0.055(6) -0.019(4) 0.022(5) -0.002(5)
N6 0.049(6) 0.074(6) 0.068(7) -0.016(5) 0.015(5) 0.027(5)
C1 0.126(11) 0.058(7) 0.051(8) 0.015(6) 0.030(7) -0.001(7)
C2 0.107(10) 0.111(11) 0.068(9) 0.016(8) 0.054(8) 0.017(9)
C3 0.073(9) 0.120(11) 0.079(10) 0.045(8) -0.021(8) -0.040(8)
C4 0.040(6) 0.164(14) 0.055(8) 0.015(8) 0.005(6) -0.001(8)
C5 0.039(5) 0.075(7) 0.038(6) -0.009(5) 0.001(4) -0.004(5)
C6 0.067(6) 0.047(6) 0.023(5) 0.001(4) 0.012(4) 0.001(5)
C7 0.063(7) 0.039(5) 0.043(6) -0.013(4) 0.017(5) -0.017(5)
C8 0.051(6) 0.062(7) 0.062(7) -0.019(6) 0.017(5) 0.005(5)
C9 0.030(5) 0.076(7) 0.039(5) -0.002(5) 0.014(4) -0.008(5)
C10 0.047(6) 0.061(6) 0.031(5) 0.001(5) 0.009(4) 0.004(5)
C11 0.060(6) 0.052(6) 0.026(5) 0.002(4) 0.001(4) 0.001(5)
C12 0.056(6) 0.073(7) 0.041(6) -0.009(5) 0.010(5) -0.011(6)
C13 0.142(12) 0.076(8) 0.040(7) -0.013(6) 0.030(7) -0.070(9)
C14 0.146(14) 0.052(8) 0.078(10) -0.024(7) -0.004(9) 0.012(8)
C15 0.175(16) 0.050(8) 0.118(13) -0.013(8) 0.052(12) -0.030(9)
C16 0.26(2) 0.037(7) 0.102(13) 0.004(8) 0.001(14) 0.037(10)
C17 0.049(5) 0.025(4) 0.037(5) 0.004(4) 0.000(4) 0.008(4)
C18 0.049(6) 0.039(5) 0.056(7) -0.001(5) 0.010(5) -0.006(5)
C19 0.053(6) 0.048(6) 0.076(8) -0.020(6) 0.023(6) -0.003(5)
C20 0.064(8) 0.063(8) 0.118(11) -0.038(8) 0.041(8) -0.038(6)
C21 0.082(8) 0.058(7) 0.096(10) -0.017(7) 0.063(8) -0.028(6)
C22 0.053(6) 0.056(6) 0.046(6) -0.001(5) 0.026(5) 0.004(5)
C23 0.035(5) 0.027(4) 0.041(5) 0.005(4) 0.006(4) -0.003(4)
C24 0.051(6) 0.030(5) 0.048(6) -0.005(4) 0.016(5) 0.008(4)
C25 0.057(6) 0.051(6) 0.035(5) 0.009(5) 0.016(5) 0.001(5)
C26 0.071(7) 0.039(5) 0.043(6) 0.001(4) 0.020(5) 0.001(5)
C27 0.057(6) 0.026(5) 0.095(9) -0.004(5) 0.038(6) -0.007(4)
C28 0.039(5) 0.042(5) 0.052(6) -0.002(5) 0.015(4) -0.006(4)
C29 0.023(4) 0.051(5) 0.036(5) 0.000(4) 0.001(4) 0.001(4)
C30 0.038(5) 0.051(6) 0.050(6) 0.004(5) 0.013(5) -0.002(4)
C31 0.038(5) 0.061(7) 0.066(7) -0.002(6) 0.027(5) 0.004(5)
C32 0.031(5) 0.060(7) 0.075(8) -0.016(6) 0.010(5) 0.010(5)
C33 0.037(5) 0.040(5) 0.052(6) -0.005(5) -0.008(5) 0.001(4)
C34 0.036(5) 0.037(5) 0.048(6) -0.004(4) 0.018(4) 0.005(4)
C35 0.068(7) 0.042(6) 0.081(9) -0.009(6) 0.030(6) -0.003(6)
C36 0.184(17) 0.045(7) 0.127(14) 0.002(8) 0.079(13) 0.022(9)
C37 0.051(6) 0.034(5) 0.026(5) -0.003(4) -0.003(4) -0.012(4)
C38 0.047(6) 0.048(6) 0.068(8) 0.025(5) -0.009(5) -0.001(5)
C39 0.088(10) 0.050(8) 0.097(11) 0.003(7) -0.065(9) -0.034(7)
C40 0.167(16) 0.052(8) 0.051(8) 0.023(6) -0.064(9) -0.073(9)
C41 0.182(15) 0.045(7) 0.021(5) -0.006(5) 0.007(7) -0.020(8)
C42 0.113(10) 0.039(6) 0.044(6) -0.006(5) 0.026(6) -0.023(6)
C43 0.028(4) 0.034(5) 0.035(5) -0.005(4) 0.005(4) 0.001(4)
C44 0.037(5) 0.043(5) 0.036(5) -0.003(4) 0.005(4) 0.000(4)
C45 0.047(6) 0.041(5) 0.046(6) -0.003(5) 0.001(5) -0.011(4)
C46 0.075(7) 0.041(5) 0.051(6) -0.011(5) 0.033(6) -0.018(5)
C47 0.044(6) 0.052(6) 0.065(7) 0.007(6) 0.020(5) 0.007(5)
C48 0.047(6) 0.031(5) 0.050(6) 0.008(4) 0.014(5) 0.004(4)
C49 0.040(5) 0.050(6) 0.034(5) -0.005(4) 0.012(4) 0.006(4)
C50 0.054(6) 0.026(4) 0.051(6) 0.001(4) 0.004(5) -0.002(4)
C51 0.053(6) 0.068(7) 0.045(6) -0.014(5) -0.001(5) -0.002(5)
C52 0.028(5) 0.070(7) 0.029(5) 0.005(5) 0.003(4) 0.011(5)
C53 0.052(6) 0.042(5) 0.035(5) 0.004(4) 0.015(4) 0.003(4)
C54 0.030(4) 0.043(5) 0.027(4) -0.004(4) -0.003(3) -0.005(4)
C55 0.051(7) 0.053(7) 0.094(10) -0.006(6) 0.018(7) 0.017(6)
C56 0.058(7) 0.065(8) 0.114(11) 0.008(7) 0.026(7) -0.003(6)

loop_
_atom_type_symbol
_atom_type_description
_atom_type_scat_dispersion_real
_atom_type_scat_dispersion_imag
_atom_type_scat_source
C C 0.0033 0.0016 'International Tables Vol C Tables 4.2.6.8 and 6.1.1.4'
H H 0.0000 0.0000 'International Tables Vol C Tables 4.2.6.8 and 6.1.1.4'
N N 0.0061 0.0033 'International Tables Vol C Tables 4.2.6.8 and 6.1.1.4'
O O 0.0106 0.0060 'International Tables Vol C Tables 4.2.6.8 and 6.1.1.4'
P P 0.1023 0.0942 'International Tables Vol C Tables 4.2.6.8 and 6.1.1.4'
Cl Cl 0.1484 0.1585 'International Tables Vol C Tables 4.2.6.8 and 6.1.1.4'
Cu Cu 0.3201 1.2651 'International Tables Vol C Tables 4.2.6.8 and 6.1.1.4'

loop_
_geom_angle_atom_site_label_1
_geom_angle_atom_site_label_2
_geom_angle_atom_site_label_3
_geom_angle
N5 Cu1 N2 105.5(3)
N5 Cu1 N1 103.7(4)
N2 Cu1 N1 86.2(3)
N5 Cu1 P1 111.3(3)
N2 Cu1 P1 119.1(2)
N1 Cu1 P1 127.2(2)
N6 Cu2 N4 103.6(4)
N6 Cu2 N3 114.9(4)
N4 Cu2 N3 84.5(3)
N6 Cu2 P2 116.3(3)
N4 Cu2 P2 121.4(4)
N3 Cu2 P2 112.3(3)
C17 P1 C29 103.3(4)
C17 P1 C23 105.2(4)
C29 P1 C23 104.2(4)
C17 P1 Cu1 114.2(3)
C29 P1 Cu1 115.9(3)
C23 P1 Cu1 112.8(3)
C49 P2 C43 105.4(4)
C49 P2 C37 103.5(4)
C43 P2 C37 104.0(4)
C49 P2 Cu2 110.7(3)
C43 P2 Cu2 114.6(3)
C37 P2 Cu2 117.3(3)
O3 Cl1 O2 114.5(7)
O3 Cl1 O4 110.2(7)
O2 Cl1 O4 108.6(6)
O3 Cl1 O1 107.6(5)
O2 Cl1 O1 109.4(6)
O4 Cl1 O1 106.4(7)
O7 Cl2 O8 99(2)
O7 Cl2 O6 114.4(12)
O8 Cl2 O6 113.2(14)
O7 Cl2 O5 115.1(15)
O8 Cl2 O5 103.8(14)
O6 Cl2 O5 110.6(8)
Cl2 O7 O8 41.2(9)
Cl2 O8 O7 40.0(12)
C1 N1 C3 113.0(10)
C1 N1 C2 107.9(9)
C3 N1 C2 108.0(11)
C1 N1 Cu1 113.2(6)
C3 N1 Cu1 102.2(6)
C2 N1 Cu1 112.3(7)
C5 N2 C4 111.7(9)
C5 N2 Cu1 112.1(6)
C4 N2 Cu1 103.5(6)
C12 N3 C13 112.0(10)
C12 N3 Cu2 118.3(7)
C13 N3 Cu2 105.5(7)
C15 N4 C16 112.2(12)
C15 N4 C14 115.1(12)
C16 N4 C14 105.8(12)
C15 N4 Cu2 112.9(8)
C16 N4 Cu2 108.2(8)
C14 N4 Cu2 101.8(7)
C35 N5 Cu1 159.1(10)
C55 N6 Cu2 168.2(10)
C4 C3 N1 120.6(12)
C3 C4 N2 117.2(10)
N2 C5 C6 116.8(8)
C7 C6 C11 120.9(9)
C7 C6 C5 119.5(8)
C11 C6 C5 119.6(9)
C6 C7 C8 119.1(9)
C9 C8 C7 117.2(9)
C10 C9 C8 124.1(9)
C11 C10 C9 117.9(9)
C11 C10 C12 120.0(9)
C9 C10 C12 122.1(9)
C10 C11 C6 120.8(9)
N3 C12 C10 112.8(9)
C14 C13 N3 116.1(11)
C13 C14 N4 115.5(11)
C22 C17 C18 118.2(9)
C22 C17 P1 118.7(7)
C18 C17 P1 123.0(8)
C19 C18 C17 119.2(10)
C20 C19 C18 123.0(11)
C19 C20 C21 118.8(10)
C20 C21 C22 120.6(11)
C21 C22 C17 120.2(10)
C24 C23 C28 117.6(7)
C24 C23 P1 124.6(6)
C28 C23 P1 117.8(6)
C25 C24 C23 120.8(8)
C24 C25 C26 120.8(9)
C25 C26 C27 118.4(9)
C28 C27 C26 121.3(9)
C27 C28 C23 121.1(9)
C30 C29 C34 117.9(9)
C30 C29 P1 123.9(7)
C34 C29 P1 118.0(7)
C31 C30 C29 121.3(9)
C30 C31 C32 120.1(10)
C33 C32 C31 118.6(9)
C32 C33 C34 121.8(9)
C33 C34 C29 120.3(9)
N5 C35 C36 178.8(14)
C38 C37 C42 120.7(9)
C38 C37 P2 119.1(8)
C42 C37 P2 120.2(8)
C37 C38 C39 121.2(13)
C40 C39 C38 120.0(15)
C39 C40 C41 120.2(11)
C40 C41 C42 120.7(14)
C37 C42 C41 117.0(12)
C48 C43 C44 118.1(8)
C48 C43 P2 124.7(7)
C44 C43 P2 117.2(6)
C43 C44 C45 121.0(8)
C46 C45 C44 121.0(9)
C45 C46 C47 117.4(10)
C48 C47 C46 121.1(10)
C47 C48 C43 121.3(9)
C54 C49 C50 117.4(8)
C54 C49 P2 124.9(7)
C50 C49 P2 117.5(7)
C51 C50 C49 119.5(8)
C52 C51 C50 122.6(9)
C51 C52 C53 118.2(8)
C54 C53 C52 120.0(8)
C53 C54 C49 122.3(8)
N6 C55 C56 176.9(13)

loop_
_geom_bond_atom_site_label_1
_geom_bond_atom_site_label_2
_geom_bond_distance
Cu1 N5 2.034(9)
Cu1 N2 2.122(8)
Cu1 N1 2.128(7)
Cu1 P1 2.178(3)
Cu2 N6 1.972(9)
Cu2 N4 2.130(9)
Cu2 N3 2.136(9)
Cu2 P2 2.178(3)
P1 C17 1.818(9)
P1 C29 1.834(9)
P1 C23 1.835(8)
P2 C49 1.810(9)
P2 C43 1.816(9)
P2 C37 1.845(8)
Cl1 O3 1.354(10)
Cl1 O2 1.384(8)
Cl1 O4 1.420(11)
Cl1 O1 1.444(9)
Cl2 O7 1.174(11)
Cl2 O8 1.20(2)
Cl2 O6 1.345(12)
Cl2 O5 1.351(10)
O7 O8 1.81(4)
N1 C1 1.400(13)
N1 C3 1.438(13)
N1 C2 1.468(14)
N2 C5 1.440(12)
N2 C4 1.499(15)
N3 C12 1.422(14)
N3 C13 1.434(13)
N4 C15 1.449(19)
N4 C16 1.466(16)
N4 C14 1.508(17)
N5 C35 1.109(11)
N6 C55 1.134(12)
C3 C4 1.351(17)
C5 C6 1.532(13)
C6 C7 1.375(13)
C6 C11 1.391(12)
C7 C8 1.412(13)
C8 C9 1.381(13)
C9 C10 1.363(13)
C10 C11 1.360(12)
C10 C12 1.527(13)
C13 C14 1.367(16)
C17 C22 1.398(13)
C17 C18 1.398(12)
C18 C19 1.388(13)
C19 C20 1.337(15)
C20 C21 1.385(16)
C21 C22 1.388(14)
C23 C24 1.383(12)
C23 C28 1.402(11)
C24 C25 1.379(12)
C25 C26 1.379(13)
C26 C27 1.381(14)
C27 C28 1.352(12)
C29 C30 1.378(13)
C29 C34 1.391(12)
C30 C31 1.373(13)
C31 C32 1.385(14)
C32 C33 1.359(15)
C33 C34 1.365(13)
C35 C36 1.464(15)
C37 C38 1.352(13)
C37 C42 1.396(14)
C38 C39 1.393(15)
C39 C40 1.33(2)
C40 C41 1.40(2)
C41 C42 1.412(14)
C43 C48 1.372(12)
C43 C44 1.379(11)
C44 C45 1.385(13)
C45 C46 1.380(13)
C46 C47 1.394(14)
C47 C48 1.371(14)
C49 C54 1.380(12)
C49 C50 1.413(12)
C50 C51 1.392(13)
C51 C52 1.353(13)
C52 C53 1.405(12)
C53 C54 1.379(12)
C55 C56 1.461(15)
